data_4103810
loop_
_publ_author_name
'Klap\"otke, Thomas M.'
'Stierstorfer, J\"org'

_publ_section_title
;
 The CN~7~^-^ anion
;
_journal_coden_ASTM JACSAT
_journal_issue 3
_journal_name_full 'Journal of the American Chemical Society'
_journal_page_first 1122
_journal_page_last 1134
_journal_paper_doi 10.1021/ja8077522
_journal_volume 131
_journal_year 2009
_chemical_formula_moiety 'C N7, K'
_chemical_formula_sum 'C K N7'
_chemical_formula_weight 149.18
_chemical_name_common 'potassium 5-azdotetrazolate'
_chemical_name_systematic 'potassium 5-azidotetrazolate'
_space_group_IT_number 14
_symmetry_cell_setting monoclinic
_symmetry_Int_Tables_number 14
_symmetry_space_group_name_Hall '-P 2ybc'
_symmetry_space_group_name_H-M 'P 1 21/c 1'
_atom_sites_solution_hydrogens none
_atom_sites_solution_primary direct
_atom_sites_solution_secondary difmap
_audit_author_name 'Joerg Stierstorfer'
_audit_creation_date
;
'Fri Mar 14 12:05:57 2008'
;
_audit_creation_method SHELXL-97
_audit_update_record 14.03.08
_cell_angle_alpha 90.00
_cell_angle_beta 96.720(8)
_cell_angle_gamma 90.00
_cell_formula_units_Z 4
_cell_length_a 9.7759(9)
_cell_length_b 6.2990(6)
_cell_length_c 8.4533(6)
_cell_measurement_reflns_used 1045
_cell_measurement_temperature 100(2)
_cell_measurement_theta_max 28.4489
_cell_measurement_theta_min 4.0355
_cell_volume 516.96(8)
_computing_cell_refinement
;
CrysAlis RED, Oxford Diffraction Ltd.,
Version 1.171.27p5 beta (release 01-04-2005 CrysAlis171 .NET)
(compiled Apr  1 2005,17:53:34)
;
_computing_data_collection
;
CrysAlis CCD, Oxford Diffraction Ltd.,
Version 1.171.27p5 beta (release 01-04-2005 CrysAlis171 .NET)
(compiled Apr  1 2005,17:53:34)
;
_computing_data_reduction
;
CrysAlis RED, Oxford Diffraction Ltd.,
Version 1.171.27p5 beta (release 01-04-2005 CrysAlis171 .NET)
(compiled Apr  1 2005,17:53:34)
;
_computing_molecular_graphics
;
'ORTEP (M. N. Burnett, C. K. Johnson, ORTEP-III: Oak Ridge Thermal Ellipsoid
;
_computing_publication_material 'PLATON (A. L. Spek, Acta Crystallogr, Sect. A, 1990, 46, C34, 1995 version).'
_computing_structure_refinement 'SHELXL-97 (Sheldrick, 1997)'
_computing_structure_solution SIR-92
_diffrn_ambient_temperature 200
_diffrn_detector_area_resol_mean 15.9809
_diffrn_measured_fraction_theta_full 0.992
_diffrn_measured_fraction_theta_max 0.992
_diffrn_measurement_device 'CCD camera on \k-goniostat'
_diffrn_measurement_device_type KappaCCD
_diffrn_measurement_method omega-scan
_diffrn_orient_matrix_UB_11 -0.0553619904
_diffrn_orient_matrix_UB_12 0.0483698346
_diffrn_orient_matrix_UB_13 -0.0507101044
_diffrn_orient_matrix_UB_21 0.0565546423
_diffrn_orient_matrix_UB_22 0.0799783923
_diffrn_orient_matrix_UB_23 -0.0100003163
_diffrn_orient_matrix_UB_31 0.0294903869
_diffrn_orient_matrix_UB_32 -0.0628874471
_diffrn_orient_matrix_UB_33 -0.0516244558
_diffrn_radiation_collimation 0.5
_diffrn_radiation_monochromator graphite
_diffrn_radiation_source 'fine-focus sealed tube'
_diffrn_radiation_type 'Mo K\a'
_diffrn_radiation_wavelength 0.71073
_diffrn_reflns_av_R_equivalents 0.0281
_diffrn_reflns_av_sigmaI/netI 0.0507
_diffrn_reflns_limit_h_max 9
_diffrn_reflns_limit_h_min -11
_diffrn_reflns_limit_k_max 7
_diffrn_reflns_limit_k_min -7
_diffrn_reflns_limit_l_max 10
_diffrn_reflns_limit_l_min -10
_diffrn_reflns_number 2090
_diffrn_reflns_theta_full 25.47
_diffrn_reflns_theta_max 25.47
_diffrn_reflns_theta_min 4.04
_diffrn_source_current 40
_diffrn_source_type 'Spellman generator'
_diffrn_source_voltage 50
_exptl_absorpt_coefficient_mu 0.927
_exptl_absorpt_correction_T_max 0.97000
_exptl_absorpt_correction_T_min 0.94667
_exptl_absorpt_correction_type multi-scan
_exptl_absorpt_process_details
;SCALE3 ABSPACK - An Oxford Diffraction program (1.0.4,gui:1.0.3)
(C) 2005 Oxford Diffraction Ltd.
;
_exptl_crystal_colour colorless
_exptl_crystal_density_diffrn 1.917
_exptl_crystal_density_method 'not measured'
_exptl_crystal_description plates
_exptl_crystal_F_000 296
_exptl_crystal_size_max 0.14
_exptl_crystal_size_mid 0.07
_exptl_crystal_size_min 0.03
_refine_diff_density_max 0.603
_refine_diff_density_min -0.353
_refine_diff_density_rms 0.072
_refine_ls_extinction_method none
_refine_ls_goodness_of_fit_ref 0.988
_refine_ls_hydrogen_treatment none
_refine_ls_matrix_type full
_refine_ls_number_parameters 82
_refine_ls_number_reflns 956
_refine_ls_number_restraints 0
_refine_ls_restrained_S_all 0.988
_refine_ls_R_factor_all 0.0452
_refine_ls_R_factor_gt 0.0315
_refine_ls_shift/su_max 0.000
_refine_ls_shift/su_mean 0.000
_refine_ls_structure_factor_coef Fsqd
_refine_ls_weighting_scheme calc
_refine_ls_wR_factor_gt 0.0740
_refine_ls_wR_factor_ref 0.0763
_reflns_number_gt 678
_reflns_number_total 956
_reflns_threshold_expression >2sigma(I)
_cod_data_source_file ja8077522_si_002_8_KCN7.cif
_cod_data_source_block dx096
_cod_database_code 4103810

loop_
_symmetry_equiv_pos_as_xyz
'x, y, z'
'-x, y+1/2, -z+1/2'
'-x, -y, -z'
'x, -y-1/2, z-1/2'

loop_
_atom_site_label
_atom_site_type_symbol
_atom_site_fract_x
_atom_site_fract_y
_atom_site_fract_z
_atom_site_U_iso_or_equiv
_atom_site_adp_type
_atom_site_occupancy
_atom_site_symmetry_multiplicity
_atom_site_calc_flag
N4 N 0.8117(2) 0.0750(4) 0.1770(2) 0.0190(5) Uani 1 1 d
N2 N 0.8382(2) 0.4167(4) 0.1463(2) 0.0204(5) Uani 1 1 d
N3 N 0.8874(2) 0.2283(4) 0.1165(2) 0.0201(5) Uani 1 1 d
N1 N 0.7279(2) 0.3945(4) 0.2281(2) 0.0197(5) Uani 1 1 d
N5 N 0.6192(2) 0.0780(4) 0.3220(2) 0.0218(6) Uani 1 1 d
C1 C 0.7174(2) 0.1860(4) 0.2423(3) 0.0145(6) Uani 1 1 d
K1 K 0.83207(5) 0.73501(8) 0.43066(6) 0.0165(2) Uani 1 1 d
N7 N 0.4584(2) 0.2696(3) 0.4547(3) 0.0228(6) Uani 1 1 d
N6 N 0.5377(2) 0.1950(3) 0.3885(2) 0.0190(5) Uani 1 1 d

loop_
_atom_site_aniso_label
_atom_site_aniso_U_11
_atom_site_aniso_U_22
_atom_site_aniso_U_33
_atom_site_aniso_U_23
_atom_site_aniso_U_13
_atom_site_aniso_U_12
N4 0.0215(12) 0.0143(13) 0.0206(12) 0.0006(10) -0.0004(9) 0.0010(10)
N2 0.0203(12) 0.0164(14) 0.0239(12) 0.0041(11) -0.0001(9) -0.0010(10)
N3 0.0200(11) 0.0215(14) 0.0192(11) -0.0002(11) 0.0042(9) 0.0008(11)
N1 0.0199(12) 0.0192(14) 0.0199(12) -0.0005(10) 0.0022(10) -0.0016(11)
N5 0.0259(12) 0.0142(13) 0.0275(13) -0.0004(11) 0.0116(10) 0.0028(11)
C1 0.0135(13) 0.0196(16) 0.0106(12) 0.0046(11) 0.0018(10) -0.0002(11)
K1 0.0183(3) 0.0137(3) 0.0183(3) -0.0007(3) 0.0055(2) 0.0006(3)
N7 0.0219(13) 0.0192(14) 0.0290(12) 0.0040(12) 0.0107(10) 0.0000(11)
N6 0.0193(12) 0.0196(13) 0.0185(11) 0.0039(11) 0.0032(10) -0.0033(11)

loop_
_atom_type_symbol
_atom_type_description
_atom_type_scat_dispersion_real
_atom_type_scat_dispersion_imag
_atom_type_scat_source
C C 0.0033 0.0016 'International Tables Vol C Tables 4.2.6.8 and 6.1.1.4'
N N 0.0061 0.0033 'International Tables Vol C Tables 4.2.6.8 and 6.1.1.4'
K K 0.2009 0.2494 'International Tables Vol C Tables 4.2.6.8 and 6.1.1.4'

loop_
_geom_angle_atom_site_label_1
_geom_angle_atom_site_label_2
_geom_angle_atom_site_label_3
_geom_angle
_geom_angle_site_symmetry_1
_geom_angle_site_symmetry_3
C1 N4 N3 102.6(2) . .
C1 N4 K1 140.22(16) . 4_565
N3 N4 K1 97.12(13) . 4_565
C1 N4 K1 93.95(15) . 1_545
N3 N4 K1 141.34(15) . 1_545
K1 N4 K1 91.62(6) 4_565 1_545
N3 N2 N1 109.6(2) . .
N3 N2 K1 123.57(15) . 4_575
N1 N2 K1 116.60(15) . 4_575
N3 N2 K1 139.77(15) . .
N1 N2 K1 65.61(13) . .
K1 N2 K1 89.84(6) 4_575 .
N2 N3 N4 110.08(19) . .
N2 N3 K1 113.40(16) . 2_745
N4 N3 K1 130.44(16) . 2_745
N2 N3 K1 146.96(16) . 4_565
N4 N3 K1 59.11(12) . 4_565
K1 N3 K1 93.06(6) 2_745 4_565
C1 N1 N2 102.9(2) . .
C1 N1 K1 135.73(16) . .
N2 N1 K1 88.81(14) . .
N6 N5 C1 115.5(2) . .
N6 N5 K1 135.97(16) . 1_545
C1 N5 K1 90.36(14) . 1_545
N1 C1 N4 114.8(2) . .
N1 C1 N5 125.9(2) . .
N4 C1 N5 119.3(2) . .
N1 C1 K1 148.33(17) . 1_545
N4 C1 K1 62.99(14) . 1_545
N5 C1 K1 64.99(13) . 1_545
N3 K1 N2 98.88(6) 2_755 4_576
N3 K1 N1 100.86(6) 2_755 .
N2 K1 N1 160.24(6) 4_576 .
N3 K1 N4 104.07(6) 2_755 4_566
N2 K1 N4 93.31(6) 4_576 4_566
N1 K1 N4 82.78(6) . 4_566
N3 K1 N4 83.95(6) 2_755 1_565
N2 K1 N4 84.43(6) 4_576 1_565
N1 K1 N4 96.75(6) . 1_565
N4 K1 N4 171.93(8) 4_566 1_565
N3 K1 N5 127.32(6) 2_755 1_565
N2 K1 N5 67.14(6) 4_576 1_565
N1 K1 N5 99.66(6) . 1_565
N4 K1 N5 126.36(6) 4_566 1_565
N4 K1 N5 45.70(5) 1_565 1_565
N3 K1 N7 169.94(6) 2_755 3_666
N2 K1 N7 76.06(6) 4_576 3_666
N1 K1 N7 84.56(6) . 3_666
N4 K1 N7 67.96(6) 4_566 3_666
N4 K1 N7 103.97(6) 1_565 3_666
N5 K1 N7 59.11(5) 1_565 3_666
N3 K1 N2 77.04(6) 2_755 .
N2 K1 N2 169.13(6) 4_576 .
N1 K1 N2 25.58(5) . .
N4 K1 N2 97.46(6) 4_566 .
N4 K1 N2 85.11(6) 1_565 .
N5 K1 N2 107.11(6) 1_565 .
N7 K1 N2 109.46(6) 3_666 .
N3 K1 N3 86.94(6) 2_755 4_566
N2 K1 N3 112.53(6) 4_576 4_566
N1 K1 N3 69.60(6) . 4_566
N4 K1 N3 23.78(5) 4_566 4_566
N4 K1 N3 161.85(6) 1_565 4_566
N5 K1 N3 145.74(6) 1_565 4_566
N7 K1 N3 87.04(5) 3_666 4_566
N2 K1 N3 77.56(6) . 4_566
N3 K1 C1 102.73(6) 2_755 1_565
N2 K1 C1 68.61(6) 4_576 1_565
N1 K1 C1 105.85(6) . 1_565
N4 K1 C1 149.65(6) 4_566 1_565
N4 K1 C1 23.05(5) 1_565 1_565
N5 K1 C1 24.65(5) 1_565 1_565
N7 K1 C1 83.69(6) 3_666 1_565
N2 K1 C1 102.19(6) . 1_565
N3 K1 C1 170.07(6) 4_566 1_565
N3 K1 K1 104.82(4) 2_755 4_576
N2 K1 K1 47.84(5) 4_576 4_576
N1 K1 K1 126.20(5) . 4_576
N4 K1 K1 45.54(4) 4_566 4_576
N4 K1 K1 132.06(4) 1_565 4_576
N5 K1 K1 100.86(4) 1_565 4_576
N7 K1 K1 65.29(4) 3_666 4_576
N2 K1 K1 142.79(4) . 4_576
N3 K1 K1 65.58(4) 4_566 4_576
C1 K1 K1 113.20(4) 1_565 4_576
N3 K1 K1 75.26(4) 2_755 4_575
N2 K1 K1 127.05(5) 4_576 4_575
N1 K1 K1 58.42(4) . 4_575
N4 K1 K1 139.55(5) 4_566 4_575
N4 K1 K1 42.85(4) 1_565 4_575
N5 K1 K1 75.44(4) 1_565 4_575
N7 K1 K1 114.77(4) 3_666 4_575
N2 K1 K1 42.32(4) . 4_575
N3 K1 K1 119.45(4) 4_566 4_575
C1 K1 K1 62.04(4) 1_565 4_575
K1 K1 K1 174.88(3) 4_576 4_575
N6 N7 K1 150.39(19) . 3_666
N7 N6 N5 169.3(3) . .

loop_
_geom_bond_atom_site_label_1
_geom_bond_atom_site_label_2
_geom_bond_distance
_geom_bond_site_symmetry_2
N4 C1 1.328(3) .
N4 N3 1.352(3) .
N4 K1 2.878(2) 4_565
N4 K1 3.021(2) 1_545
N2 N3 1.316(3) .
N2 N1 1.354(3) .
N2 K1 2.849(2) 4_575
N2 K1 3.136(2) .
N3 K1 2.818(2) 2_745
N3 K1 3.328(2) 4_565
N1 C1 1.324(3) .
N1 K1 2.857(2) .
N5 N6 1.264(3) .
N5 C1 1.411(3) .
N5 K1 3.065(2) 1_545
C1 K1 3.382(3) 1_545
K1 N3 2.818(2) 2_755
K1 N2 2.849(2) 4_576
K1 N4 2.878(2) 4_566
K1 N4 3.021(2) 1_565
K1 N5 3.065(2) 1_565
K1 N7 3.106(2) 3_666
K1 N3 3.328(2) 4_566
K1 C1 3.382(3) 1_565
K1 K1 4.2309(8) 4_576
K1 K1 4.2309(8) 4_575
N7 N6 1.112(3) .
N7 K1 3.106(2) 3_666

loop_
_geom_torsion_atom_site_label_1
_geom_torsion_atom_site_label_2
_geom_torsion_atom_site_label_3
_geom_torsion_atom_site_label_4
_geom_torsion
_geom_torsion_site_symmetry_1
_geom_torsion_site_symmetry_4
N1 N2 N3 N4 0.1(3) . .
K1 N2 N3 N4 -143.66(16) 4_575 .
K1 N2 N3 N4 75.2(3) . .
N1 N2 N3 K1 -155.51(14) . 2_745
K1 N2 N3 K1 60.73(19) 4_575 2_745
K1 N2 N3 K1 -80.5(2) . 2_745
N1 N2 N3 K1 64.0(3) . 4_565
K1 N2 N3 K1 -79.8(3) 4_575 4_565
K1 N2 N3 K1 139.00(18) . 4_565
C1 N4 N3 N2 0.0(3) . .
K1 N4 N3 N2 145.22(16) 4_565 .
K1 N4 N3 N2 -113.1(2) 1_545 .
C1 N4 N3 K1 150.12(17) . 2_745
K1 N4 N3 K1 -64.64(18) 4_565 2_745
K1 N4 N3 K1 37.0(3) 1_545 2_745
C1 N4 N3 K1 -145.24(19) . 4_565
K1 N4 N3 K1 101.6(2) 1_545 4_565
N3 N2 N1 C1 -0.1(3) . .
K1 N2 N1 C1 146.44(15) 4_575 .
K1 N2 N1 C1 -136.89(18) . .
N3 N2 N1 K1 136.75(17) . .
K1 N2 N1 K1 -76.67(12) 4_575 .
N2 N1 C1 N4 0.1(3) . .
K1 N1 C1 N4 -101.7(2) . .
N2 N1 C1 N5 178.6(2) . .
K1 N1 C1 N5 76.8(3) . .
N2 N1 C1 K1 78.4(3) . 1_545
K1 N1 C1 K1 -23.4(4) . 1_545
N3 N4 C1 N1 -0.1(3) . .
K1 N4 C1 N1 -117.9(2) 4_565 .
K1 N4 C1 N1 144.76(19) 1_545 .
N3 N4 C1 N5 -178.7(2) . .
K1 N4 C1 N5 63.5(3) 4_565 .
K1 N4 C1 N5 -33.9(2) 1_545 .
N3 N4 C1 K1 -144.84(18) . 1_545
K1 N4 C1 K1 97.3(2) 4_565 1_545
N6 N5 C1 N1 -2.1(4) . .
K1 N5 C1 N1 -145.2(2) 1_545 .
N6 N5 C1 N4 176.3(2) . .
K1 N5 C1 N4 33.2(2) 1_545 .
N6 N5 C1 K1 143.1(2) . 1_545
C1 N1 K1 N3 85.8(2) . 2_755
N2 N1 K1 N3 -21.59(14) . 2_755
C1 N1 K1 N2 -96.8(3) . 4_576
N2 N1 K1 N2 155.82(17) . 4_576
C1 N1 K1 N4 -17.2(2) . 4_566
N2 N1 K1 N4 -124.60(13) . 4_566
C1 N1 K1 N4 170.9(2) . 1_565
N2 N1 K1 N4 63.51(14) . 1_565
C1 N1 K1 N5 -143.0(2) . 1_565
N2 N1 K1 N5 109.62(13) . 1_565
C1 N1 K1 N7 -85.6(2) . 3_666
N2 N1 K1 N7 166.98(14) . 3_666
C1 N1 K1 N2 107.4(3) . .
C1 N1 K1 N3 3.2(2) . 4_566
N2 N1 K1 N3 -104.16(13) . 4_566
C1 N1 K1 C1 -167.5(2) . 1_565
N2 N1 K1 C1 85.14(13) . 1_565
C1 N1 K1 K1 -31.8(2) . 4_576
N2 N1 K1 K1 -139.19(11) . 4_576
C1 N1 K1 K1 150.8(2) . 4_575
N2 N1 K1 K1 43.44(12) . 4_575
N3 N2 K1 N3 66.3(2) . 2_755
N1 N2 K1 N3 158.23(14) . 2_755
K1 N2 K1 N3 -82.23(7) 4_575 2_755
N3 N2 K1 N2 135.3(3) . 4_576
N1 N2 K1 N2 -132.8(4) . 4_576
K1 N2 K1 N2 -13.2(5) 4_575 4_576
N3 N2 K1 N1 -91.9(3) . .
K1 N2 K1 N1 119.54(15) 4_575 .
N3 N2 K1 N4 -36.5(2) . 4_566
N1 N2 K1 N4 55.44(13) . 4_566
K1 N2 K1 N4 174.98(5) 4_575 4_566
N3 N2 K1 N4 151.2(2) . 1_565
N1 N2 K1 N4 -116.86(14) . 1_565
K1 N2 K1 N4 2.67(5) 4_575 1_565
N3 N2 K1 N5 -168.3(2) . 1_565
N1 N2 K1 N5 -76.31(14) . 1_565
K1 N2 K1 N5 43.22(7) 4_575 1_565
N3 N2 K1 N7 -105.7(2) . 3_666
N1 N2 K1 N7 -13.76(14) . 3_666
K1 N2 K1 N7 105.78(6) 4_575 3_666
N3 N2 K1 N3 -23.4(2) . 4_566
N1 N2 K1 N3 68.54(13) . 4_566
K1 N2 K1 N3 -171.92(6) 4_575 4_566
N3 N2 K1 C1 166.8(2) . 1_565
N1 N2 K1 C1 -101.30(13) . 1_565
K1 N2 K1 C1 18.24(7) 4_575 1_565
N3 N2 K1 K1 -31.2(3) . 4_576
N1 N2 K1 K1 60.70(15) . 4_576
K1 N2 K1 K1 -179.763(8) 4_575 4_576
N3 N2 K1 K1 148.5(3) . 4_575
N1 N2 K1 K1 -119.54(15) . 4_575
K1 N7 N6 N5 -35.4(17) 3_666 .
C1 N5 N6 N7 -176.8(13) . .
K1 N5 N6 N7 -56.5(15) 1_545 .
